data_4028519
loop_
_publ_author_name
'Jing Sun'
'Ya-Jing Xie'
'Chao-Guo Yan'

_publ_contact_author_address
;
      College of Chemistry & Chemical Engineering
      Yangzhou University
      Yangzhou 225002, 
      P.R. China
;
_publ_contact_author_email cgyan@yzu.edu.cn
_publ_contact_author_fax +86-514-87975590-8401
_publ_contact_author_name 'Chao-Guo Yan'
_publ_contact_author_phone +86-514-87975531
_publ_section_title
;
 Construction of Dispirocyclopentanebisoxindoles via Self-Domino
 Michael-Aldol Reactions of 3-Phenacylideneoxindoles
;
_journal_name_full 'Journal of Organic Chemistry'
_journal_page_first 8354
_journal_page_last 8365
_journal_paper_doi 10.1021/jo4010603
_journal_volume 78
_journal_year 2013
_chemical_formula_moiety 'C52 H45 Cl2 N3 O5'
_chemical_formula_sum 'C52 H45 Cl2 N3 O5'
_chemical_formula_weight 862.81
_chemical_name_systematic
; 
 ? 
;
_space_group_IT_number 2
_symmetry_cell_setting triclinic
_symmetry_space_group_name_Hall '-P 1'
_symmetry_space_group_name_H-M 'P -1'
_atom_sites_solution_hydrogens geom
_atom_sites_solution_primary direct
_atom_sites_solution_secondary difmap
_audit_creation_method SHELXL-97
_cell_angle_alpha 95.768(2)
_cell_angle_beta 104.410(2)
_cell_angle_gamma 102.815(2)
_cell_formula_units_Z 2
_cell_length_a 10.2599(17)
_cell_length_b 12.206(2)
_cell_length_c 20.525(4)
_cell_measurement_reflns_used 2263
_cell_measurement_temperature 296(2)
_cell_measurement_theta_max 24.78
_cell_measurement_theta_min 2.37
_cell_volume 2394.3(7)
_computing_cell_refinement 'Bruker SMART'
_computing_data_collection 'Bruker SMART'
_computing_data_reduction 'Bruker SAINT'
_computing_molecular_graphics 'Bruker SHELXTL'
_computing_publication_material 'Bruker SHELXTL'
_computing_structure_refinement 'SHELXL-97 (Sheldrick, 1997)'
_computing_structure_solution 'SHELXS-97 (Sheldrick, 1990)'
_diffrn_ambient_temperature 296(2)
_diffrn_measured_fraction_theta_full 0.980
_diffrn_measured_fraction_theta_max 0.980
_diffrn_measurement_device_type 'CCD area detector'
_diffrn_measurement_method 'phi and omega scans'
_diffrn_radiation_monochromator graphite
_diffrn_radiation_source 'fine-focus sealed tube'
_diffrn_radiation_type MoK\a
_diffrn_radiation_wavelength 0.71073
_diffrn_reflns_av_R_equivalents 0.0484
_diffrn_reflns_av_sigmaI/netI 0.1153
_diffrn_reflns_limit_h_max 13
_diffrn_reflns_limit_h_min -13
_diffrn_reflns_limit_k_max 15
_diffrn_reflns_limit_k_min -15
_diffrn_reflns_limit_l_max 26
_diffrn_reflns_limit_l_min -26
_diffrn_reflns_number 21101
_diffrn_reflns_theta_full 27.43
_diffrn_reflns_theta_max 27.43
_diffrn_reflns_theta_min 1.73
_exptl_absorpt_coefficient_mu 0.184
_exptl_absorpt_correction_T_max 0.967
_exptl_absorpt_correction_T_min 0.943
_exptl_absorpt_correction_type multi-scan
_exptl_absorpt_process_details sadabs
_exptl_crystal_colour colorless
_exptl_crystal_density_diffrn 1.197
_exptl_crystal_description block
_exptl_crystal_F_000 904.0
_exptl_crystal_size_max 0.32
_exptl_crystal_size_mid 0.28
_exptl_crystal_size_min 0.18
_platon_squeeze_details ' '
_refine_diff_density_max 0.256
_refine_diff_density_min -0.279
_refine_diff_density_rms 0.047
_refine_ls_extinction_method none
_refine_ls_goodness_of_fit_ref 0.858
_refine_ls_hydrogen_treatment constr
_refine_ls_matrix_type full
_refine_ls_number_parameters 562
_refine_ls_number_reflns 10693
_refine_ls_number_restraints 7
_refine_ls_restrained_S_all 0.858
_refine_ls_R_factor_all 0.1547
_refine_ls_R_factor_gt 0.0611
_refine_ls_shift/su_max 0.000
_refine_ls_shift/su_mean 0.000
_refine_ls_structure_factor_coef Fsqd
_refine_ls_weighting_details 'calc w=1/[\s^2^(Fo^2^)+(0.0735P)^2^+0.0000P] where P=(Fo^2^+2Fc^2^)/3'
_refine_ls_weighting_scheme calc
_refine_ls_wR_factor_gt 0.1385
_refine_ls_wR_factor_ref 0.1688
_reflns_number_gt 4309
_reflns_number_total 10906
_reflns_threshold_expression >2sigma(I)
_cod_data_source_file jo4010603_si_001_06.cif
_cod_data_source_block 3j
_cod_database_code 4028519

loop_
_symmetry_equiv_pos_as_xyz
'x, y, z'
'-x, -y, -z'

loop_
_atom_site_label
_atom_site_type_symbol
_atom_site_fract_x
_atom_site_fract_y
_atom_site_fract_z
_atom_site_U_iso_or_equiv
_atom_site_adp_type
_atom_site_occupancy
_atom_site_symmetry_multiplicity
_atom_site_calc_flag
_atom_site_refinement_flags
C1 C 0.6913(3) 0.5457(3) 0.07267(17) 0.0588(9) Uani 1 1 d .
H1 H 0.5978 0.5179 0.0488 0.071 Uiso 1 1 calc R
C2 C 0.7864(4) 0.4857(3) 0.06223(18) 0.0621(10) Uani 1 1 d .
H2 H 0.7551 0.4163 0.0329 0.075 Uiso 1 1 calc R
C3 C 0.9274(3) 0.5276(3) 0.09485(17) 0.0500(8) Uani 1 1 d .
C4 C 1.0305(3) 0.4606(3) 0.0832(2) 0.0657(10) Uani 1 1 d .
H4A H 1.0331 0.4044 0.1126 0.099 Uiso 1 1 calc R
H4B H 1.1214 0.5116 0.0930 0.099 Uiso 1 1 calc R
H4C H 1.0020 0.4237 0.0365 0.099 Uiso 1 1 calc R
C5 C 0.9704(3) 0.6302(3) 0.13878(16) 0.0467(8) Uani 1 1 d .
H5 H 1.0649 0.6607 0.1601 0.056 Uiso 1 1 calc R
C6 C 0.8759(3) 0.6884(3) 0.15164(15) 0.0439(7) Uani 1 1 d .
H6 H 0.9067 0.7560 0.1827 0.053 Uiso 1 1 calc R
C7 C 0.7348(3) 0.6462(3) 0.11828(15) 0.0409(7) Uani 1 1 d .
C8 C 0.6295(3) 0.7093(3) 0.12680(16) 0.0432(7) Uani 1 1 d .
C9 C 0.6484(3) 0.7760(2) 0.19659(14) 0.0352(7) Uani 1 1 d .
H9 H 0.7411 0.8289 0.2093 0.042 Uiso 1 1 calc R
C10 C 0.6464(3) 0.7025(2) 0.25503(15) 0.0381(7) Uani 1 1 d .
C11 C 0.7914(3) 0.7235(3) 0.30568(16) 0.0456(7) Uani 1 1 d U
C12 C 0.7027(3) 0.5310(3) 0.27993(16) 0.0450(8) Uani 1 1 d .
C13 C 0.6025(3) 0.5746(2) 0.23869(15) 0.0416(7) Uani 1 1 d .
C14 C 0.4796(3) 0.5003(2) 0.19760(16) 0.0462(8) Uani 1 1 d .
H14 H 0.4117 0.5277 0.1699 0.055 Uiso 1 1 calc R
C15 C 0.4604(3) 0.3848(3) 0.19872(18) 0.0540(9) Uani 1 1 d .
C16 C 0.5609(4) 0.3429(3) 0.24035(19) 0.0612(9) Uani 1 1 d .
H16 H 0.5450 0.2650 0.2406 0.073 Uiso 1 1 calc R
C17 C 0.6842(4) 0.4158(3) 0.28139(19) 0.0622(10) Uani 1 1 d .
H17 H 0.7521 0.3881 0.3089 0.075 Uiso 1 1 calc R
C18 C 0.9286(3) 0.6111(3) 0.37445(18) 0.0640(10) Uani 1 1 d .
H18A H 0.8886 0.5776 0.4082 0.077 Uiso 1 1 calc R
H18B H 0.9859 0.6869 0.3957 0.077 Uiso 1 1 calc R
C19 C 1.0211(3) 0.5406(3) 0.35522(19) 0.0544(9) Uani 1 1 d .
C20 C 1.0459(4) 0.5341(4) 0.2930(2) 0.0838(12) Uani 1 1 d .
H20 H 1.0030 0.5733 0.2610 0.101 Uiso 1 1 calc R
C21 C 1.1326(4) 0.4713(4) 0.2756(3) 0.0955(14) Uani 1 1 d .
H21 H 1.1502 0.4705 0.2333 0.115 Uiso 1 1 calc R
C22 C 1.1915(4) 0.4111(4) 0.3208(3) 0.0912(14) Uani 1 1 d .
H22 H 1.2468 0.3660 0.3089 0.109 Uiso 1 1 calc R
C23 C 1.1705(5) 0.4161(4) 0.3829(3) 0.1030(17) Uani 1 1 d .
H23 H 1.2135 0.3762 0.4143 0.124 Uiso 1 1 calc R
C24 C 1.0840(4) 0.4810(4) 0.4004(2) 0.0827(12) Uani 1 1 d .
H24 H 1.0694 0.4834 0.4434 0.099 Uiso 1 1 calc R
C25 C 0.5489(3) 0.7481(2) 0.29434(15) 0.0382(7) Uani 1 1 d .
H25 H 0.4540 0.7015 0.2723 0.046 Uiso 1 1 calc R
C26 C 0.4907(5) 0.6277(3) 0.3761(2) 0.0897(14) Uani 1 1 d .
H26A H 0.4759 0.5659 0.3393 0.108 Uiso 1 1 calc R
H26B H 0.4011 0.6417 0.3758 0.108 Uiso 1 1 calc R
C27 C 0.5535(6) 0.5950(4) 0.4423(3) 0.1168(18) Uani 1 1 d .
H27A H 0.4905 0.5278 0.4489 0.140 Uiso 1 1 calc R
H27B H 0.6395 0.5757 0.4408 0.140 Uiso 1 1 calc R
C28 C 0.6638(5) 0.7855(4) 0.4880(2) 0.1056(16) Uani 1 1 d .
H28A H 0.7564 0.7766 0.4903 0.127 Uiso 1 1 calc R
H28B H 0.6725 0.8463 0.5244 0.127 Uiso 1 1 calc R
C29 C 0.6041(5) 0.8191(3) 0.42052(19) 0.0894(13) Uani 1 1 d .
H29A H 0.5162 0.8367 0.4199 0.107 Uiso 1 1 calc R
H29B H 0.6673 0.8870 0.4148 0.107 Uiso 1 1 calc R
C30 C 0.5525(3) 0.8690(2) 0.27767(15) 0.0364(7) Uani 1 1 d .
C31 C 0.4357(3) 0.9191(2) 0.29100(14) 0.0376(7) Uani 1 1 d .
C32 C 0.4549(3) 1.0363(3) 0.30031(16) 0.0476(8) Uani 1 1 d .
H32 H 0.5392 1.0831 0.2994 0.057 Uiso 1 1 calc R
C33 C 0.3505(3) 1.0847(3) 0.31096(18) 0.0601(9) Uani 1 1 d .
H33 H 0.3652 1.1635 0.3159 0.072 Uiso 1 1 calc R
C34 C 0.2243(3) 1.0186(3) 0.31450(16) 0.0499(8) Uani 1 1 d .
C35 C 0.1109(4) 1.0713(3) 0.3271(2) 0.0741(11) Uani 1 1 d .
H35A H 0.1167 1.0798 0.3748 0.111 Uiso 1 1 calc R
H35B H 0.0217 1.0228 0.3015 0.111 Uiso 1 1 calc R
H35C H 0.1223 1.1446 0.3129 0.111 Uiso 1 1 calc R
C36 C 0.2071(3) 0.9015(3) 0.30576(16) 0.0508(8) Uani 1 1 d .
H36 H 0.1233 0.8546 0.3072 0.061 Uiso 1 1 calc R
C37 C 0.3105(3) 0.8526(3) 0.29506(16) 0.0480(8) Uani 1 1 d .
H37 H 0.2960 0.7739 0.2905 0.058 Uiso 1 1 calc R
C38 C 0.3956(3) 0.7902(3) 0.15547(15) 0.0414(7) Uani 1 1 d .
C39 C 0.5440(3) 0.8502(2) 0.19967(14) 0.0351(7) Uani 1 1 d .
C40 C 0.5750(3) 0.9587(2) 0.17035(15) 0.0386(7) Uani 1 1 d .
C41 C 0.6919(3) 1.0486(2) 0.18726(16) 0.0472(8) Uani 1 1 d .
H41 H 0.7693 1.0494 0.2226 0.057 Uiso 1 1 calc R
C42 C 0.6919(4) 1.1382(3) 0.1505(2) 0.0637(10) Uani 1 1 d .
C43 C 0.5748(5) 1.1376(3) 0.0978(2) 0.0748(12) Uani 1 1 d .
H43 H 0.5762 1.1983 0.0737 0.090 Uiso 1 1 calc R
C44 C 0.4575(4) 1.0478(3) 0.08111(19) 0.0636(10) Uani 1 1 d .
H44 H 0.3796 1.0469 0.0461 0.076 Uiso 1 1 calc R
C45 C 0.4591(3) 0.9592(3) 0.11805(16) 0.0468(8) Uani 1 1 d .
C46 C 0.2231(3) 0.8233(3) 0.05645(16) 0.0546(9) Uani 1 1 d .
H46A H 0.1915 0.7410 0.0505 0.066 Uiso 1 1 calc R
H46B H 0.2425 0.8427 0.0145 0.066 Uiso 1 1 calc R
C47 C 0.1061(3) 0.8734(3) 0.06698(16) 0.0443(7) Uani 1 1 d .
C48 C -0.0217(3) 0.8337(3) 0.01989(18) 0.0568(9) Uani 1 1 d .
H48 H -0.0330 0.7790 -0.0175 0.068 Uiso 1 1 calc R
C49 C -0.1332(4) 0.8738(3) 0.0273(2) 0.0703(11) Uani 1 1 d .
H49 H -0.2200 0.8438 -0.0042 0.084 Uiso 1 1 calc R
C50 C -0.1180(4) 0.9569(3) 0.0801(2) 0.0656(10) Uani 1 1 d .
H50 H -0.1929 0.9856 0.0841 0.079 Uiso 1 1 calc R
C51 C 0.0093(4) 0.9975(3) 0.12738(19) 0.0672(10) Uani 1 1 d .
H51 H 0.0203 1.0534 0.1641 0.081 Uiso 1 1 calc R
C52 C 0.1216(3) 0.9562(3) 0.12108(17) 0.0574(9) Uani 1 1 d .
H52 H 0.2076 0.9845 0.1534 0.069 Uiso 1 1 calc R
Cl1 Cl 0.30658(10) 0.29012(8) 0.14959(6) 0.0865(4) Uani 1 1 d .
Cl2 Cl 0.83800(11) 1.25113(8) 0.17062(7) 0.1006(4) Uani 1 1 d .
N1 N 0.8156(2) 0.6219(2) 0.31800(13) 0.0485(7) Uani 1 1 d .
N2 N 0.5826(2) 0.7301(2) 0.36568(13) 0.0470(6) Uani 1 1 d .
N3 N 0.3523(2) 0.8607(2) 0.11136(13) 0.0467(6) Uani 1 1 d .
O1 O 0.5306(2) 0.7070(2) 0.07947(12) 0.0664(7) Uani 1 1 d .
O2 O 0.87056(19) 0.81711(17) 0.33034(11) 0.0502(5) Uani 1 1 d U
O3 O 0.68198(18) 0.94917(16) 0.31336(11) 0.0451(5) Uani 1 1 d .
H3 H 0.7455 0.9176 0.3167 0.068 Uiso 1 1 calc R
O4 O 0.32362(19) 0.69827(18) 0.15946(11) 0.0522(6) Uani 1 1 d .
O5 O 0.5817(3) 0.6835(3) 0.49859(14) 0.0881(9) Uani 1 1 d .

loop_
_atom_site_aniso_label
_atom_site_aniso_U_11
_atom_site_aniso_U_22
_atom_site_aniso_U_33
_atom_site_aniso_U_23
_atom_site_aniso_U_13
_atom_site_aniso_U_12
C1 0.0444(18) 0.068(2) 0.058(2) -0.0089(19) 0.0047(17) 0.0209(17)
C2 0.064(2) 0.059(2) 0.065(2) -0.0073(18) 0.0177(19) 0.0250(18)
C3 0.0514(19) 0.053(2) 0.058(2) 0.0151(17) 0.0246(17) 0.0266(16)
C4 0.063(2) 0.061(2) 0.085(3) 0.011(2) 0.030(2) 0.0305(18)
C5 0.0353(16) 0.049(2) 0.059(2) 0.0108(17) 0.0146(15) 0.0148(14)
C6 0.0422(17) 0.0418(18) 0.049(2) 0.0042(15) 0.0150(15) 0.0130(14)
C7 0.0382(16) 0.0464(18) 0.0404(19) 0.0061(15) 0.0111(14) 0.0155(14)
C8 0.0392(17) 0.0503(19) 0.043(2) 0.0067(15) 0.0102(16) 0.0194(14)
C9 0.0313(14) 0.0345(16) 0.0413(18) 0.0085(13) 0.0075(13) 0.0129(12)
C10 0.0290(14) 0.0386(17) 0.0476(19) 0.0074(14) 0.0074(13) 0.0140(12)
C11 0.0340(13) 0.0468(14) 0.0542(16) 0.0046(13) 0.0087(12) 0.0127(10)
C12 0.0402(16) 0.0462(19) 0.050(2) 0.0112(16) 0.0112(15) 0.0148(15)
C13 0.0378(16) 0.0400(18) 0.052(2) 0.0100(15) 0.0135(15) 0.0173(14)
C14 0.0411(17) 0.0423(19) 0.057(2) 0.0058(16) 0.0123(16) 0.0163(14)
C15 0.0485(18) 0.0420(19) 0.070(2) 0.0034(17) 0.0185(18) 0.0085(15)
C16 0.059(2) 0.0396(19) 0.085(3) 0.0134(19) 0.015(2) 0.0160(17)
C17 0.064(2) 0.052(2) 0.080(3) 0.031(2) 0.017(2) 0.0304(19)
C18 0.057(2) 0.078(3) 0.053(2) 0.0160(19) -0.0013(18) 0.0256(19)
C19 0.0391(17) 0.059(2) 0.063(2) 0.0192(18) -0.0008(17) 0.0203(16)
C20 0.078(3) 0.118(4) 0.068(3) 0.028(3) 0.011(2) 0.057(3)
C21 0.071(3) 0.135(4) 0.084(3) 0.006(3) 0.010(2) 0.052(3)
C22 0.063(3) 0.078(3) 0.136(5) 0.012(3) 0.024(3) 0.032(2)
C23 0.087(3) 0.104(4) 0.149(5) 0.076(4) 0.035(3) 0.060(3)
C24 0.082(3) 0.095(3) 0.092(3) 0.049(3) 0.027(2) 0.048(2)
C25 0.0330(15) 0.0341(16) 0.0472(19) 0.0053(14) 0.0115(14) 0.0084(12)
C26 0.125(3) 0.070(3) 0.071(3) 0.021(2) 0.046(3) -0.007(2)
C27 0.177(5) 0.097(4) 0.088(4) 0.052(3) 0.056(4) 0.024(3)
C28 0.130(4) 0.111(4) 0.055(3) 0.025(3) 0.007(3) 0.005(3)
C29 0.148(4) 0.067(3) 0.045(3) 0.011(2) 0.018(3) 0.019(3)
C30 0.0278(14) 0.0351(16) 0.0452(18) 0.0065(13) 0.0089(13) 0.0071(12)
C31 0.0335(15) 0.0397(17) 0.0406(18) 0.0039(14) 0.0104(13) 0.0125(13)
C32 0.0420(17) 0.0415(19) 0.064(2) 0.0069(16) 0.0224(16) 0.0131(14)
C33 0.063(2) 0.0432(19) 0.083(3) 0.0064(18) 0.027(2) 0.0241(17)
C34 0.0403(17) 0.066(2) 0.048(2) 0.0051(17) 0.0131(15) 0.0230(16)
C35 0.071(2) 0.078(3) 0.091(3) 0.012(2) 0.034(2) 0.042(2)
C36 0.0382(17) 0.059(2) 0.058(2) 0.0091(17) 0.0178(16) 0.0119(15)
C37 0.0392(16) 0.0434(18) 0.063(2) 0.0090(16) 0.0164(16) 0.0120(14)
C38 0.0344(16) 0.049(2) 0.045(2) 0.0053(16) 0.0115(14) 0.0209(15)
C39 0.0297(14) 0.0370(16) 0.0412(18) 0.0099(13) 0.0099(13) 0.0121(12)
C40 0.0388(16) 0.0417(17) 0.0457(19) 0.0119(14) 0.0202(15) 0.0199(13)
C41 0.0474(17) 0.0451(19) 0.059(2) 0.0117(16) 0.0236(16) 0.0199(15)
C42 0.073(2) 0.045(2) 0.097(3) 0.025(2) 0.054(2) 0.0239(18)
C43 0.101(3) 0.065(3) 0.096(3) 0.045(2) 0.057(3) 0.049(2)
C44 0.070(2) 0.073(3) 0.067(3) 0.029(2) 0.025(2) 0.043(2)
C45 0.0494(19) 0.052(2) 0.051(2) 0.0132(16) 0.0201(17) 0.0286(16)
C46 0.0501(19) 0.069(2) 0.045(2) -0.0006(17) 0.0028(16) 0.0327(17)
C47 0.0439(18) 0.0494(19) 0.045(2) 0.0134(16) 0.0110(15) 0.0215(15)
C48 0.0462(19) 0.065(2) 0.056(2) -0.0001(18) -0.0009(17) 0.0286(17)
C49 0.055(2) 0.091(3) 0.072(3) 0.017(2) 0.007(2) 0.044(2)
C50 0.061(2) 0.090(3) 0.068(3) 0.026(2) 0.025(2) 0.051(2)
C51 0.079(3) 0.087(3) 0.054(2) 0.008(2) 0.027(2) 0.050(2)
C52 0.0474(19) 0.074(2) 0.050(2) 0.0012(19) 0.0065(16) 0.0259(17)
Cl1 0.0669(6) 0.0477(6) 0.1223(10) -0.0102(6) 0.0046(6) 0.0041(4)
Cl2 0.0967(8) 0.0534(6) 0.1699(12) 0.0379(7) 0.0701(8) 0.0106(5)
N1 0.0405(14) 0.0497(17) 0.0546(18) 0.0133(13) 0.0021(13) 0.0206(12)
N2 0.0510(15) 0.0495(16) 0.0418(16) 0.0122(13) 0.0148(13) 0.0112(12)
N3 0.0337(13) 0.0580(17) 0.0461(17) 0.0031(13) 0.0021(12) 0.0196(12)
O1 0.0544(14) 0.0983(19) 0.0492(15) -0.0014(13) 0.0025(12) 0.0447(13)
O2 0.0354(10) 0.0489(12) 0.0583(13) 0.0025(10) 0.0023(9) 0.0097(8)
O3 0.0326(10) 0.0433(12) 0.0532(13) -0.0005(10) 0.0063(10) 0.0069(9)
O4 0.0362(11) 0.0501(14) 0.0632(15) 0.0033(11) 0.0070(10) 0.0074(10)
O5 0.109(2) 0.107(2) 0.064(2) 0.0399(18) 0.0355(17) 0.0348(19)

loop_
_atom_type_symbol
_atom_type_description
_atom_type_scat_dispersion_real
_atom_type_scat_dispersion_imag
_atom_type_scat_source
C C 0.0033 0.0016 'International Tables Vol C Tables 4.2.6.8 and 6.1.1.4'
H H 0.0000 0.0000 'International Tables Vol C Tables 4.2.6.8 and 6.1.1.4'
N N 0.0061 0.0033 'International Tables Vol C Tables 4.2.6.8 and 6.1.1.4'
O O 0.0106 0.0060 'International Tables Vol C Tables 4.2.6.8 and 6.1.1.4'
Cl Cl 0.1484 0.1585 'International Tables Vol C Tables 4.2.6.8 and 6.1.1.4'

loop_
_geom_angle_atom_site_label_1
_geom_angle_atom_site_label_2
_geom_angle_atom_site_label_3
_geom_angle
C7 C1 C2 120.4(3)
C7 C1 H1 119.8
C2 C1 H1 119.8
C3 C2 C1 121.1(3)
C3 C2 H2 119.5
C1 C2 H2 119.5
C5 C3 C2 118.1(3)
C5 C3 C4 121.4(3)
C2 C3 C4 120.5(3)
C3 C4 H4A 109.5
C3 C4 H4B 109.5
H4A C4 H4B 109.5
C3 C4 H4C 109.5
H4A C4 H4C 109.5
H4B C4 H4C 109.5
C3 C5 C6 121.3(3)
C3 C5 H5 119.4
C6 C5 H5 119.4
C5 C6 C7 120.2(3)
C5 C6 H6 119.9
C7 C6 H6 119.9
C1 C7 C6 118.9(3)
C1 C7 C8 118.6(3)
C6 C7 C8 122.4(3)
O1 C8 C7 121.0(3)
O1 C8 C9 120.5(3)
C7 C8 C9 118.5(3)
C8 C9 C39 115.5(2)
C8 C9 C10 114.9(2)
C39 C9 C10 106.8(2)
C8 C9 H9 106.3
C39 C9 H9 106.3
C10 C9 H9 106.3
C13 C10 C11 101.6(2)
C13 C10 C9 120.6(2)
C11 C10 C9 112.1(2)
C13 C10 C25 110.3(2)
C11 C10 C25 108.0(2)
C9 C10 C25 103.9(2)
O2 C11 N1 126.2(3)
O2 C11 C10 124.9(3)
N1 C11 C10 108.9(2)
C17 C12 C13 122.3(3)
C17 C12 N1 128.5(3)
C13 C12 N1 109.2(3)
C14 C13 C12 119.4(3)
C14 C13 C10 131.2(3)
C12 C13 C10 108.9(3)
C15 C14 C13 118.7(3)
C15 C14 H14 120.7
C13 C14 H14 120.7
C14 C15 C16 121.1(3)
C14 C15 Cl1 119.8(3)
C16 C15 Cl1 119.1(3)
C17 C16 C15 121.0(3)
C17 C16 H16 119.5
C15 C16 H16 119.5
C12 C17 C16 117.6(3)
C12 C17 H17 121.2
C16 C17 H17 121.2
N1 C18 C19 115.3(3)
N1 C18 H18A 108.5
C19 C18 H18A 108.5
N1 C18 H18B 108.5
C19 C18 H18B 108.5
H18A C18 H18B 107.5
C20 C19 C24 117.3(4)
C20 C19 C18 122.1(3)
C24 C19 C18 120.6(3)
C19 C20 C21 122.3(4)
C19 C20 H20 118.9
C21 C20 H20 118.9
C22 C21 C20 119.2(5)
C22 C21 H21 120.4
C20 C21 H21 120.4
C23 C22 C21 120.2(4)
C23 C22 H22 119.9
C21 C22 H22 119.9
C22 C23 C24 120.2(4)
C22 C23 H23 119.9
C24 C23 H23 119.9
C19 C24 C23 120.7(4)
C19 C24 H24 119.6
C23 C24 H24 119.6
N2 C25 C30 120.0(2)
N2 C25 C10 111.5(2)
C30 C25 C10 105.1(2)
N2 C25 H25 106.5
C30 C25 H25 106.5
C10 C25 H25 106.5
N2 C26 C27 110.0(4)
N2 C26 H26A 109.7
C27 C26 H26A 109.7
N2 C26 H26B 109.7
C27 C26 H26B 109.7
H26A C26 H26B 108.2
O5 C27 C26 112.6(4)
O5 C27 H27A 109.1
C26 C27 H27A 109.1
O5 C27 H27B 109.1
C26 C27 H27B 109.1
H27A C27 H27B 107.8
O5 C28 C29 113.0(4)
O5 C28 H28A 109.0
C29 C28 H28A 109.0
O5 C28 H28B 109.0
C29 C28 H28B 109.0
H28A C28 H28B 107.8
N2 C29 C28 111.1(4)
N2 C29 H29A 109.4
C28 C29 H29A 109.4
N2 C29 H29B 109.4
C28 C29 H29B 109.4
H29A C29 H29B 108.0
O3 C30 C31 107.4(2)
O3 C30 C25 112.1(2)
C31 C30 C25 115.8(2)
O3 C30 C39 108.3(2)
C31 C30 C39 111.7(2)
C25 C30 C39 101.3(2)
C37 C31 C32 117.7(3)
C37 C31 C30 123.0(3)
C32 C31 C30 119.3(2)
C33 C32 C31 121.0(3)
C33 C32 H32 119.5
C31 C32 H32 119.5
C32 C33 C34 121.6(3)
C32 C33 H33 119.2
C34 C33 H33 119.2
C33 C34 C36 116.7(3)
C33 C34 C35 121.8(3)
C36 C34 C35 121.5(3)
C34 C35 H35A 109.5
C34 C35 H35B 109.5
H35A C35 H35B 109.5
C34 C35 H35C 109.5
H35A C35 H35C 109.5
H35B C35 H35C 109.5
C37 C36 C34 122.0(3)
C37 C36 H36 119.0
C34 C36 H36 119.0
C36 C37 C31 120.9(3)
C36 C37 H37 119.6
C31 C37 H37 119.6
O4 C38 N3 124.4(3)
O4 C38 C39 127.4(3)
N3 C38 C39 108.1(2)
C40 C39 C38 102.1(2)
C40 C39 C9 113.9(2)
C38 C39 C9 112.4(2)
C40 C39 C30 114.5(2)
C38 C39 C30 111.8(2)
C9 C39 C30 102.5(2)
C41 C40 C45 120.2(3)
C41 C40 C39 131.1(3)
C45 C40 C39 108.7(2)
C40 C41 C42 118.7(3)
C40 C41 H41 120.7
C42 C41 H41 120.7
C41 C42 C43 120.7(3)
C41 C42 Cl2 119.3(3)
C43 C42 Cl2 120.1(3)
C44 C43 C42 120.6(3)
C44 C43 H43 119.7
C42 C43 H43 119.7
C43 C44 C45 118.0(3)
C43 C44 H44 121.0
C45 C44 H44 121.0
C44 C45 C40 121.8(3)
C44 C45 N3 128.3(3)
C40 C45 N3 109.9(3)
N3 C46 C47 115.3(3)
N3 C46 H46A 108.5
C47 C46 H46A 108.5
N3 C46 H46B 108.5
C47 C46 H46B 108.5
H46A C46 H46B 107.5
C48 C47 C52 118.7(3)
C48 C47 C46 117.8(3)
C52 C47 C46 123.4(3)
C47 C48 C49 120.8(3)
C47 C48 H48 119.6
C49 C48 H48 119.6
C50 C49 C48 120.7(3)
C50 C49 H49 119.6
C48 C49 H49 119.6
C49 C50 C51 119.0(3)
C49 C50 H50 120.5
C51 C50 H50 120.5
C50 C51 C52 120.7(3)
C50 C51 H51 119.7
C52 C51 H51 119.7
C47 C52 C51 120.0(3)
C47 C52 H52 120.0
C51 C52 H52 120.0
C11 N1 C12 111.0(2)
C11 N1 C18 122.9(3)
C12 N1 C18 124.7(3)
C29 N2 C26 108.8(3)
C29 N2 C25 121.8(3)
C26 N2 C25 112.7(3)
C38 N3 C45 111.0(2)
C38 N3 C46 122.0(3)
C45 N3 C46 125.8(3)
C30 O3 H3 109.5
C28 O5 C27 110.7(3)

loop_
_geom_bond_atom_site_label_1
_geom_bond_atom_site_label_2
_geom_bond_distance
C1 C7 1.379(4)
C1 C2 1.387(4)
C1 H1 0.9300
C2 C3 1.387(4)
C2 H2 0.9300
C3 C5 1.380(4)
C3 C4 1.521(4)
C4 H4A 0.9600
C4 H4B 0.9600
C4 H4C 0.9600
C5 C6 1.383(4)
C5 H5 0.9300
C6 C7 1.391(4)
C6 H6 0.9300
C7 C8 1.491(4)
C8 O1 1.211(3)
C8 C9 1.520(4)
C9 C39 1.557(4)
C9 C10 1.570(4)
C9 H9 0.9800
C10 C13 1.503(4)
C10 C11 1.539(4)
C10 C25 1.587(4)
C11 O2 1.220(3)
C11 N1 1.353(4)
C12 C17 1.381(4)
C12 C13 1.399(4)
C12 N1 1.410(4)
C13 C14 1.391(4)
C14 C15 1.383(4)
C14 H14 0.9300
C15 C16 1.392(5)
C15 Cl1 1.734(3)
C16 C17 1.386(5)
C16 H16 0.9300
C17 H17 0.9300
C18 N1 1.461(4)
C18 C19 1.509(4)
C18 H18A 0.9700
C18 H18B 0.9700
C19 C20 1.361(5)
C19 C24 1.361(5)
C20 C21 1.383(5)
C20 H20 0.9300
C21 C22 1.349(6)
C21 H21 0.9300
C22 C23 1.341(6)
C22 H22 0.9300
C23 C24 1.399(6)
C23 H23 0.9300
C24 H24 0.9300
C25 N2 1.469(4)
C25 C30 1.542(4)
C25 H25 0.9800
C26 N2 1.459(4)
C26 C27 1.485(6)
C26 H26A 0.9700
C26 H26B 0.9700
C27 O5 1.425(5)
C27 H27A 0.9700
C27 H27B 0.9700
C28 O5 1.410(5)
C28 C29 1.505(5)
C28 H28A 0.9700
C28 H28B 0.9700
C29 N2 1.421(4)
C29 H29A 0.9700
C29 H29B 0.9700
C30 O3 1.433(3)
C30 C31 1.529(4)
C30 C39 1.572(4)
C31 C37 1.386(4)
C31 C32 1.387(4)
C32 C33 1.385(4)
C32 H32 0.9300
C33 C34 1.389(4)
C33 H33 0.9300
C34 C36 1.389(4)
C34 C35 1.510(4)
C35 H35A 0.9600
C35 H35B 0.9600
C35 H35C 0.9600
C36 C37 1.379(4)
C36 H36 0.9300
C37 H37 0.9300
C38 O4 1.222(3)
C38 N3 1.372(4)
C38 C39 1.537(4)
C39 C40 1.512(4)
C40 C41 1.377(4)
C40 C45 1.391(4)
C41 C42 1.390(4)
C41 H41 0.9300
C42 C43 1.401(5)
C42 Cl2 1.725(4)
C43 C44 1.379(5)
C43 H43 0.9300
C44 C45 1.383(4)
C44 H44 0.9300
C45 N3 1.405(4)
C46 N3 1.456(4)
C46 C47 1.513(4)
C46 H46A 0.9700
C46 H46B 0.9700
C47 C48 1.371(4)
C47 C52 1.377(4)
C48 C49 1.376(4)
C48 H48 0.9300
C49 C50 1.362(5)
C49 H49 0.9300
C50 C51 1.371(5)
C50 H50 0.9300
C51 C52 1.385(4)
C51 H51 0.9300
C52 H52 0.9300
O3 H3 0.8200

loop_
_geom_hbond_atom_site_label_D
_geom_hbond_atom_site_label_H
_geom_hbond_atom_site_label_A
_geom_hbond_distance_DH
_geom_hbond_distance_HA
_geom_hbond_distance_DA
_geom_hbond_angle_DHA
O3 H3 O2 0.82 1.95 2.761(3) 167.9

loop_
_platon_squeeze_void_nr
_platon_squeeze_void_average_x
_platon_squeeze_void_average_y
_platon_squeeze_void_average_z
_platon_squeeze_void_volume
_platon_squeeze_void_count_electrons
_platon_squeeze_void_content
1 0.000 0.000 0.500 359 83 ' '
